data_4318835
loop_
_publ_author_name
'Michael Roitzsch'
'Irene B. Rother'
'Michael Willermann'
'Andrea Erxleben'
'Burkhard Costisella'
'Bernhard Lippert'

_publ_contact_author_address
; Universitaet Dortmund
   Fachbereich Chemie, ACIII
   Otto-Hahn-Str. 6
   D-44221 Dortmund
   Germany
;
_publ_contact_author_email lippert@pop.uni-dortmund.de
_publ_contact_author_fax +49(0)231-7553797
_publ_contact_author_name 'Prof. Dr. B. Lippert'
_publ_contact_author_phone +49(0)231-7553840
_publ_section_title
;
 Association Patterns of Platinated Purine Nucleobases in Metal-Modified
 Pairs and Triples
;
_journal_name_full 'Inorganic Chemistry'
_journal_page_first 5946
_journal_page_last 5953
_journal_paper_doi 10.1021/ic020403v
_journal_volume 41
_journal_year 2002
_chemical_formula_sum 'C22 H43 Cl4 N19 O19 Pt2'
_chemical_formula_weight 1409.73
_chemical_name_systematic
;
  ?
;
_space_group_IT_number 14
_symmetry_cell_setting monoclinic
_symmetry_space_group_name_Hall '-P 2yn'
_symmetry_space_group_name_H-M 'P 1 21/n 1'
_atom_sites_solution_hydrogens geom
_atom_sites_solution_primary Patterson
_atom_sites_solution_secondary difmap
_audit_creation_method SHELXL-97
_cell_angle_alpha 90.00
_cell_angle_beta 107.78(3)
_cell_angle_gamma 90.00
_cell_formula_units_Z 4
_cell_length_a 19.394(4)
_cell_length_b 8.876(2)
_cell_length_c 26.690(5)
_cell_measurement_reflns_used 7462
_cell_measurement_temperature 293(2)
_cell_measurement_theta_max 24.74
_cell_measurement_theta_min 2.30
_cell_volume 4375.0(17)
_computing_cell_refinement 'Denzo, Scalepack (Z. Otwinowski, W. Minor, 1997)'
_computing_data_collection 'KappaCCD (Nonius BV, The Netherlands)'
_computing_data_reduction 'Denzo, Scalepack (Z. Otwinowski, W. Minor, 1997)'
_computing_molecular_graphics 'Siemens SHELXTL PLUS'
_computing_publication_material SHELXL-93
_computing_structure_refinement SHELXL-97
_computing_structure_solution 'Siemens SHELXTL Ver. 5.01, (Sheldrick, 1993)'
_diffrn_ambient_temperature 293(2)
_diffrn_measured_fraction_theta_full 0.930
_diffrn_measured_fraction_theta_max 0.930
_diffrn_measurement_device 'Nonius KappaCCD'
_diffrn_measurement_method profile-fitted
_diffrn_radiation_monochromator graphite
_diffrn_radiation_source 'fine-focus sealed tube'
_diffrn_radiation_type MoK\a
_diffrn_radiation_wavelength 0.71069
_diffrn_reflns_av_R_equivalents 0.0000
_diffrn_reflns_av_sigmaI/netI 0.1135
_diffrn_reflns_limit_h_max 22
_diffrn_reflns_limit_h_min 0
_diffrn_reflns_limit_k_max 10
_diffrn_reflns_limit_k_min 0
_diffrn_reflns_limit_l_max 29
_diffrn_reflns_limit_l_min -31
_diffrn_reflns_number 7462
_diffrn_reflns_theta_full 24.74
_diffrn_reflns_theta_max 24.74
_diffrn_reflns_theta_min 2.30
_exptl_absorpt_coefficient_mu 6.727
_exptl_absorpt_correction_type Scalepack
_exptl_crystal_density_diffrn 2.140
_exptl_crystal_density_method 'not measured'
_exptl_crystal_F_000 2736
_refine_diff_density_max 1.247
_refine_diff_density_min -0.801
_refine_diff_density_rms 0.099
_refine_ls_extinction_coef 0.00009(2)
_refine_ls_extinction_expression Fc^*^=kFc[1+0.001xFc^2^\l^3^/sin(2\q)]^-1/4^
_refine_ls_extinction_method SHELXL
_refine_ls_goodness_of_fit_ref 0.801
_refine_ls_hydrogen_treatment mixed
_refine_ls_matrix_type full
_refine_ls_number_parameters 614
_refine_ls_number_reflns 7462
_refine_ls_number_restraints 0
_refine_ls_restrained_S_all 0.801
_refine_ls_R_factor_all 0.0777
_refine_ls_R_factor_gt 0.0306
_refine_ls_shift/su_max 0.001
_refine_ls_shift/su_mean 0.000
_refine_ls_structure_factor_coef Fsqd
_refine_ls_weighting_details 'w=1/[\s^2^(Fo^2^)+(0.0064P)^2^+0.0000P] where P=(Fo^2^+2Fc^2^)/3'
_refine_ls_weighting_scheme calc
_refine_ls_wR_factor_gt 0.0474
_refine_ls_wR_factor_ref 0.0513
_reflns_number_gt 4248
_reflns_number_total 7462
_reflns_threshold_expression >2sigma(I)
_cod_data_source_file ic020403v_3.cif
_cod_data_source_block 2
_cod_depositor_comments
;
The following automatic conversions were performed:

'_refine_ls_weighting_scheme' value 'calc
w=1/[\s^2^(Fo^2^)+(0.0064P)^2^+0.0000P] where P=(Fo^2^+2Fc^2^)/3' was
changed to 'calc'. New tag '_refine_ls_weighting_details' was
created. The value of the new tag was set to
'w=1/[\s^2^(Fo^2^)+(0.0064P)^2^+0.0000P] where P=(Fo^2^+2Fc^2^)/3'.

Automatic conversion script
Id: cif_fix_values 3143 2015-03-26 13:38:13Z robertas 

The following automatic conversions were performed:
data name '_publ_contact_author_mail' replaced with
'_publ_contact_author_email' as specified in the replacement file
'/home/antanas/src/cod-tools/trunk/data/replacement-values/replacement_tags.lst'.

Automatic conversion script
Id: cif_correct_tags 4998 2017-03-02 13:24:31Z antanas 
;
_cod_original_cell_volume 4375.0(16)
_cod_database_code 4318835

loop_
_symmetry_equiv_pos_as_xyz
'x, y, z'
'-x+1/2, y+1/2, -z+1/2'
'-x, -y, -z'
'x-1/2, -y-1/2, z-1/2'

loop_
_atom_site_label
_atom_site_type_symbol
_atom_site_fract_x
_atom_site_fract_y
_atom_site_fract_z
_atom_site_U_iso_or_equiv
_atom_site_adp_type
_atom_site_occupancy
_atom_site_calc_flag
_atom_site_refinement_flags
_atom_site_disorder_assembly
_atom_site_disorder_group
Pt1 Pt 0.406969(15) 0.93897(3) 0.253787(10) 0.04190(9) Uani 1 d . . .
N1 N 0.3339(3) 0.7660(5) 0.23889(19) 0.0571(16) Uani 1 d . . .
H1A H 0.3136 0.7595 0.2038 0.109 Uiso 1 d R . .
H1B H 0.3585 0.6799 0.2496 0.109 Uiso 1 d R . .
C1 C 0.2760(4) 0.7735(7) 0.2627(3) 0.071(2) Uani 1 d . . .
H1C H 0.2414 0.6954 0.2484 0.113 Uiso 1 d R . .
H1D H 0.2526 0.8699 0.2554 0.113 Uiso 1 d R . .
H1E H 0.2958 0.7603 0.3001 0.113 Uiso 1 d R . .
N2 N 0.4801(3) 1.1099(6) 0.2703(2) 0.0709(18) Uani 1 d . . .
H2A H 0.5164 1.0847 0.2992 0.109 Uiso 1 d R . .
H2B H 0.4990 1.1178 0.2435 0.109 Uiso 1 d R . .
C2 C 0.4535(5) 1.2545(9) 0.2789(4) 0.144(4) Uani 1 d . . .
H2C H 0.4889 1.3300 0.2789 0.113 Uiso 1 d R . .
H2D H 0.4442 1.2551 0.3123 0.113 Uiso 1 d R . .
H2E H 0.4094 1.2756 0.2514 0.113 Uiso 1 d R . .
Pt2 Pt 0.591383(16) 0.60743(3) 0.117262(10) 0.04898(10) Uani 1 d . . .
N10 N 0.5164(3) 0.4396(6) 0.1067(2) 0.080(2) Uani 1 d . . .
H10A H 0.5126 0.4176 0.1386 0.109 Uiso 1 d R . .
H10B H 0.4736 0.4793 0.0878 0.109 Uiso 1 d R . .
C10 C 0.5235(4) 0.2999(7) 0.0825(3) 0.088(3) Uani 1 d . . .
H10C H 0.5266 0.3183 0.0478 0.113 Uiso 1 d R . .
H10D H 0.4821 0.2378 0.0802 0.113 Uiso 1 d R . .
H10E H 0.5666 0.2495 0.1031 0.113 Uiso 1 d R . .
N11 N 0.6683(3) 0.7734(6) 0.1280(2) 0.0665(17) Uani 1 d . . .
H11A H 0.6667 0.8298 0.1557 0.109 Uiso 1 d R . .
H11B H 0.7121 0.7289 0.1368 0.109 Uiso 1 d R . .
C11 C 0.6630(5) 0.8737(9) 0.0842(3) 0.127(4) Uani 1 d . . .
H11C H 0.7057 0.9353 0.0919 0.113 Uiso 1 d R . .
H11D H 0.6212 0.9369 0.0786 0.113 Uiso 1 d R . .
H11E H 0.6587 0.8154 0.0531 0.113 Uiso 1 d R . .
N1G N 0.5402(3) 0.5890(5) 0.38964(19) 0.0443(14) Uani 1 d . . .
H1A1 H 0.5656 0.5143 0.3847 0.049 Uiso 1 d R . .
C2G C 0.5373(3) 0.6130(7) 0.4400(2) 0.0429(17) Uani 1 d . . .
N2G N 0.5763(3) 0.5168(6) 0.47750(19) 0.0569(16) Uani 1 d . . .
H2A1 H 0.5769 0.5274 0.5096 0.055 Uiso 1 d R . .
H2A2 H 0.6006 0.4451 0.4691 0.055 Uiso 1 d R . .
N3G N 0.5007(3) 0.7216(6) 0.45316(19) 0.0477(15) Uani 1 d . . .
C4G C 0.4674(4) 0.8086(7) 0.4118(3) 0.0442(17) Uani 1 d . . .
C5G C 0.4672(3) 0.7946(7) 0.3608(2) 0.0375(16) Uani 1 d . . .
C6G C 0.5053(3) 0.6760(7) 0.3465(3) 0.0406(17) Uani 1 d . . .
O6G O 0.5092(2) 0.6422(4) 0.30225(15) 0.0483(12) Uani 1 d . . .
N7G N 0.4246(3) 0.9076(5) 0.33086(18) 0.0421(14) Uani 1 d . . .
C8G C 0.3991(4) 0.9848(7) 0.3641(3) 0.0510(19) Uani 1 d . . .
H8G H 0.3682 1.0672 0.3547 0.049 Uiso 1 d R . .
N9G N 0.4237(3) 0.9279(6) 0.4134(2) 0.0484(14) Uani 1 d . . .
C9G C 0.4035(4) 0.9835(7) 0.4593(2) 0.069(2) Uani 1 d . . .
H9A1 H 0.3518 0.9810 0.4515 0.113 Uiso 1 d R . .
H9A2 H 0.4204 1.0851 0.4671 0.113 Uiso 1 d R . .
H9A3 H 0.4253 0.9205 0.4892 0.113 Uiso 1 d R . .
N1A N 0.5112(3) 0.7607(5) 0.1134(2) 0.0464(14) Uani 1 d . . .
C2A C 0.4782(4) 0.8226(7) 0.0654(3) 0.056(2) Uani 1 d . . .
H2B1 H 0.4962 0.7926 0.0384 0.049 Uiso 1 d R . .
N3A N 0.4245(3) 0.9187(6) 0.05223(19) 0.0515(15) Uani 1 d . . .
C4A C 0.4033(4) 0.9536(6) 0.0943(3) 0.0439(17) Uani 1 d . . .
C5A C 0.4313(4) 0.9008(7) 0.1450(2) 0.0413(17) Uani 1 d . . .
C6A C 0.4874(4) 0.7949(7) 0.1555(3) 0.0418(17) Uani 1 d . . .
N6A N 0.5166(3) 0.7287(5) 0.20053(19) 0.0554(16) Uani 1 d . . .
H6B1 H 0.5506 0.6639 0.2038 0.055 Uiso 1 d R . .
H6B2 H 0.5018 0.7499 0.2270 0.055 Uiso 1 d R . .
N7A N 0.3923(3) 0.9628(5) 0.17641(19) 0.0411(13) Uani 1 d . . .
C8A C 0.3429(4) 1.0474(7) 0.1433(3) 0.0521(19) Uani 1 d . . .
H8B H 0.3088 1.1033 0.1534 0.049 Uiso 1 d R . .
N9A N 0.3462(3) 1.0459(5) 0.09358(19) 0.0455(14) Uani 1 d . . .
C9A C 0.2995(4) 1.1286(7) 0.0472(2) 0.066(2) Uani 1 d . . .
H9B1 H 0.3241 1.2177 0.0414 0.113 Uiso 1 d R . .
H9B2 H 0.2550 1.1564 0.0535 0.113 Uiso 1 d R . .
H9B3 H 0.2891 1.0651 0.0167 0.113 Uiso 1 d R . .
N1G' N 0.6948(3) 0.3783(6) -0.0105(2) 0.0535(15) Uani 1 d . . .
H1C1 H 0.6823 0.3980 -0.0437 0.049 Uiso 1 d R . .
C2G' C 0.7507(4) 0.2788(8) 0.0088(3) 0.053(2) Uani 1 d . . .
N2G' N 0.7796(3) 0.2227(6) -0.0270(2) 0.0678(17) Uani 1 d . . .
H2C1 H 0.8157 0.1617 -0.0174 0.055 Uiso 1 d R . .
H2C2 H 0.7619 0.2478 -0.0595 0.055 Uiso 1 d R . .
N3G' N 0.7776(3) 0.2403(6) 0.0579(2) 0.0546(16) Uani 1 d . . .
C4G' C 0.7425(4) 0.3113(7) 0.0871(3) 0.0468(18) Uani 1 d . . .
C5G' C 0.6862(4) 0.4101(7) 0.0723(3) 0.0438(17) Uani 1 d . . .
C6G' C 0.6568(4) 0.4495(8) 0.0189(3) 0.0539(19) Uani 1 d . . .
O6G' O 0.6052(3) 0.5349(5) -0.00214(18) 0.0765(16) Uani 1 d . . .
N7G' N 0.6693(3) 0.4581(5) 0.1166(2) 0.0502(15) Uani 1 d . . .
C8G' C 0.7152(4) 0.3888(8) 0.1567(3) 0.061(2) Uani 1 d . . .
H8C H 0.7166 0.4017 0.1915 0.049 Uiso 1 d R . .
N9G' N 0.7600(3) 0.2970(6) 0.1411(2) 0.0579(16) Uani 1 d . . .
C9G' C 0.8177(4) 0.2045(8) 0.1747(3) 0.093(3) Uani 1 d . . .
H9C1 H 0.8112 0.1950 0.2088 0.113 Uiso 1 d R . .
H9C2 H 0.8636 0.2510 0.1782 0.113 Uiso 1 d R . .
H9C3 H 0.8165 0.1064 0.1593 0.113 Uiso 1 d R . .
Cl1 Cl 0.14976(11) 0.9338(2) 0.12661(7) 0.0601(5) Uani 1 d . . .
O1 O 0.1696(3) 1.0607(6) 0.1012(2) 0.0982(18) Uani 1 d . . .
O2 O 0.0846(3) 0.8718(5) 0.0929(2) 0.0914(17) Uani 1 d . . .
O3 O 0.2061(3) 0.8227(5) 0.13768(17) 0.0850(17) Uani 1 d . . .
O4 O 0.1401(3) 0.9829(5) 0.17433(18) 0.0915(17) Uani 1 d . . .
Cl2 Cl 0.33351(13) 1.4705(2) 0.14361(8) 0.0677(6) Uani 1 d . . .
O5 O 0.2664(4) 1.4114(7) 0.1150(3) 0.156(3) Uani 1 d . . .
O6 O 0.3398(4) 1.4725(6) 0.1971(2) 0.161(3) Uani 1 d . . .
O7 O 0.3871(3) 1.3727(6) 0.1359(3) 0.138(3) Uani 1 d . . .
O8 O 0.3419(4) 1.6169(6) 0.1269(2) 0.117(2) Uani 1 d . . .
Cl3 Cl 0.63802(16) 0.1912(3) 0.40156(10) 0.0787(7) Uani 1 d . . .
O9 O 0.6218(4) 0.3243(8) 0.3714(3) 0.171(3) Uani 1 d . . .
O10 O 0.7070(9) 0.145(2) 0.4016(12) 0.143(11) Uani 0.50 d P . .
O10A O 0.661(2) 0.121(5) 0.3707(11) 0.28(2) Uani 0.50 d P . .
O11 O 0.6880(14) 0.164(2) 0.4522(7) 0.158(7) Uani 0.50 d P . .
O11A O 0.6380(14) 0.2476(15) 0.4505(6) 0.119(7) Uani 0.50 d P . .
O12 O 0.5743(12) 0.165(4) 0.4054(13) 0.236(15) Uani 0.50 d P . .
O12A O 0.5943(13) 0.0684(18) 0.3825(8) 0.131(9) Uani 0.50 d P . .
Cl4 Cl 0.64713(18) 1.0869(3) 0.22513(13) 0.1217(9) Uani 1 d . . .
O13 O 0.6966(4) 1.1899(7) 0.2563(3) 0.137(2) Uiso 1 d . . .
O14 O 0.5946(10) 1.225(2) 0.2145(7) 0.199(7) Uiso 0.50 d P . .
O14A O 0.5813(8) 1.1120(14) 0.1905(5) 0.111(4) Uiso 0.50 d P . .
O15 O 0.6549(6) 1.0829(11) 0.1685(5) 0.104(4) Uiso 0.50 d P . .
O15A O 0.6954(8) 0.9609(15) 0.2196(5) 0.126(4) Uiso 0.50 d P . .
O16 O 0.6187(7) 1.0066(13) 0.2674(5) 0.109(4) Uiso 0.50 d P . .
O16A O 0.6369(16) 0.950(3) 0.2353(10) 0.276(12) Uiso 0.50 d P . .
O1W O 0.5880(4) 1.4574(7) 0.2443(3) 0.156(3) Uiso 1 d . . .

loop_
_atom_site_aniso_label
_atom_site_aniso_U_11
_atom_site_aniso_U_22
_atom_site_aniso_U_33
_atom_site_aniso_U_23
_atom_site_aniso_U_13
_atom_site_aniso_U_12
Pt1 0.0439(2) 0.04968(16) 0.03472(16) -0.00080(13) 0.01589(14) 0.00575(14)
N1 0.064(5) 0.070(4) 0.039(4) 0.001(3) 0.018(3) -0.004(3)
C1 0.054(6) 0.095(6) 0.065(6) 0.010(4) 0.022(5) -0.009(4)
N2 0.083(5) 0.079(4) 0.059(4) -0.020(3) 0.033(4) -0.028(4)
C2 0.142(10) 0.075(6) 0.195(11) -0.016(7) 0.023(9) -0.037(7)
Pt2 0.0484(2) 0.05896(18) 0.04539(18) -0.00458(14) 0.02294(16) 0.00433(15)
N10 0.066(5) 0.069(4) 0.120(6) -0.009(4) 0.050(4) -0.012(4)
C10 0.074(7) 0.062(5) 0.116(7) -0.011(5) 0.009(6) -0.010(5)
N11 0.062(5) 0.070(4) 0.073(5) -0.005(3) 0.029(4) -0.009(3)
C11 0.160(10) 0.136(8) 0.099(8) 0.002(6) 0.061(7) -0.064(7)
N1G 0.045(4) 0.050(3) 0.039(3) 0.007(3) 0.014(3) 0.011(3)
C2G 0.036(5) 0.052(4) 0.037(4) 0.006(4) 0.005(4) -0.004(4)
N2G 0.056(4) 0.079(4) 0.037(3) 0.009(3) 0.015(3) 0.009(3)
N3G 0.046(4) 0.062(4) 0.034(4) 0.002(3) 0.011(3) 0.003(3)
C4G 0.041(5) 0.055(5) 0.039(5) -0.002(4) 0.016(4) 0.001(4)
C5G 0.033(5) 0.052(4) 0.030(4) 0.002(3) 0.013(4) 0.002(3)
C6G 0.040(5) 0.045(4) 0.038(4) -0.003(4) 0.013(4) -0.003(3)
O6G 0.054(3) 0.059(3) 0.033(3) -0.004(2) 0.015(2) 0.004(2)
N7G 0.047(4) 0.051(3) 0.031(3) -0.009(3) 0.016(3) 0.006(3)
C8G 0.053(5) 0.041(4) 0.056(5) -0.003(4) 0.013(4) 0.013(3)
N9G 0.052(4) 0.064(4) 0.032(3) -0.005(3) 0.017(3) 0.005(3)
C9G 0.075(6) 0.099(6) 0.037(4) -0.014(4) 0.025(4) 0.017(4)
N1A 0.050(4) 0.056(3) 0.040(4) -0.002(3) 0.024(3) 0.015(3)
C2A 0.078(6) 0.058(5) 0.042(5) 0.001(4) 0.032(5) 0.008(4)
N3A 0.069(5) 0.053(4) 0.036(3) -0.003(3) 0.021(3) 0.013(3)
C4A 0.046(5) 0.037(4) 0.050(5) -0.002(3) 0.016(4) 0.002(4)
C5A 0.041(5) 0.049(4) 0.033(4) -0.001(3) 0.010(4) -0.002(4)
C6A 0.037(5) 0.051(4) 0.037(5) 0.002(3) 0.011(4) 0.002(4)
N6A 0.054(5) 0.073(4) 0.046(4) 0.001(3) 0.026(4) 0.022(3)
N7A 0.040(4) 0.048(3) 0.038(3) 0.006(3) 0.017(3) 0.014(3)
C8A 0.064(6) 0.053(4) 0.054(5) -0.009(4) 0.038(4) 0.001(4)
N9A 0.055(4) 0.049(3) 0.037(3) 0.002(3) 0.021(3) 0.008(3)
C9A 0.080(6) 0.067(5) 0.046(5) 0.006(4) 0.014(5) 0.018(4)
N1G' 0.057(4) 0.062(4) 0.042(4) 0.008(3) 0.016(3) 0.012(3)
C2G' 0.055(6) 0.058(5) 0.056(5) -0.010(4) 0.034(5) -0.006(4)
N2G' 0.060(5) 0.093(4) 0.051(4) -0.003(3) 0.017(4) 0.023(4)
N3G' 0.051(4) 0.063(4) 0.052(4) -0.007(3) 0.020(4) 0.011(3)
C4G' 0.044(5) 0.051(4) 0.046(5) 0.001(4) 0.015(4) 0.000(4)
C5G' 0.039(5) 0.050(4) 0.048(5) -0.006(4) 0.021(4) 0.003(4)
C6G' 0.058(6) 0.066(5) 0.043(5) -0.004(4) 0.024(4) 0.010(4)
O6G' 0.079(4) 0.092(4) 0.065(4) 0.019(3) 0.032(3) 0.036(3)
N7G' 0.042(4) 0.057(4) 0.053(4) -0.002(3) 0.016(3) 0.011(3)
C8G' 0.042(5) 0.095(6) 0.048(5) 0.000(4) 0.019(4) 0.016(4)
N9G' 0.049(5) 0.084(4) 0.038(4) 0.004(3) 0.010(3) 0.027(3)
C9G' 0.085(7) 0.138(7) 0.051(5) 0.014(5) 0.014(5) 0.061(6)
Cl1 0.0523(14) 0.0809(14) 0.0460(12) 0.0003(11) 0.0133(11) 0.0090(12)
O1 0.084(5) 0.102(4) 0.112(5) 0.040(4) 0.036(4) 0.001(3)
O2 0.064(4) 0.109(4) 0.086(4) -0.013(3) 0.000(3) -0.013(3)
O3 0.078(4) 0.110(4) 0.059(3) 0.005(3) 0.010(3) 0.049(3)
O4 0.115(5) 0.113(4) 0.057(3) -0.004(3) 0.042(3) 0.027(3)
Cl2 0.0794(17) 0.0709(15) 0.0576(14) -0.0139(11) 0.0284(13) -0.0085(12)
O5 0.084(5) 0.131(5) 0.229(8) -0.052(5) 0.013(5) -0.017(4)
O6 0.311(10) 0.102(5) 0.093(5) 0.005(4) 0.098(6) 0.028(5)
O7 0.119(6) 0.116(5) 0.212(7) -0.062(5) 0.101(6) -0.010(4)
O8 0.190(7) 0.069(4) 0.081(4) 0.020(3) 0.027(4) -0.026(4)
Cl3 0.074(2) 0.0886(18) 0.0741(19) -0.0023(15) 0.0241(17) 0.0166(15)
O9 0.212(9) 0.120(5) 0.190(8) 0.041(5) 0.075(7) 0.070(6)
O10 0.040(10) 0.147(12) 0.26(3) 0.093(17) 0.065(14) 0.045(9)
O10A 0.31(4) 0.41(4) 0.15(2) 0.04(2) 0.11(3) 0.28(4)
O11 0.16(2) 0.21(2) 0.065(12) -0.018(12) -0.008(14) 0.004(16)
O11A 0.18(2) 0.107(10) 0.085(12) -0.010(8) 0.057(13) 0.055(11)
O12 0.051(13) 0.42(4) 0.23(4) 0.15(3) 0.037(19) 0.01(2)
O12A 0.13(2) 0.083(10) 0.147(16) -0.045(9) -0.006(14) -0.075(13)
Cl4 0.109(3) 0.113(2) 0.148(3) -0.033(2) 0.046(2) -0.005(2)

loop_
_atom_type_symbol
_atom_type_description
_atom_type_scat_dispersion_real
_atom_type_scat_dispersion_imag
_atom_type_scat_source
C C 0.0033 0.0016 'International Tables Vol C Tables 4.2.6.8 and 6.1.1.4'
H H 0.0000 0.0000 'International Tables Vol C Tables 4.2.6.8 and 6.1.1.4'
N N 0.0061 0.0033 'International Tables Vol C Tables 4.2.6.8 and 6.1.1.4'
O O 0.0106 0.0060 'International Tables Vol C Tables 4.2.6.8 and 6.1.1.4'
Cl Cl 0.1484 0.1585 'International Tables Vol C Tables 4.2.6.8 and 6.1.1.4'
Pt Pt -1.7033 8.3905 'International Tables Vol C Tables 4.2.6.8 and 6.1.1.4'

loop_
_geom_angle_atom_site_label_1
_geom_angle_atom_site_label_2
_geom_angle_atom_site_label_3
_geom_angle
_geom_angle_site_symmetry_1
_geom_angle_site_symmetry_3
_geom_angle_publ_flag
N7G Pt1 N7A 177.4(2) . . ?
N7G Pt1 N2 89.5(2) . . ?
N7A Pt1 N2 90.9(2) . . ?
N7G Pt1 N1 89.21(19) . . ?
N7A Pt1 N1 90.39(19) . . ?
N2 Pt1 N1 178.7(2) . . ?
C1 N1 Pt1 117.6(4) . . ?
C2 N2 Pt1 116.3(5) . . ?
N7G' Pt2 N10 91.4(2) . . ?
N7G' Pt2 N1A 176.8(2) . . ?
N10 Pt2 N1A 88.8(2) . . ?
N7G' Pt2 N11 87.6(2) . . ?
N10 Pt2 N11 179.0(2) . . ?
N1A Pt2 N11 92.2(2) . . ?
C10 N10 Pt2 122.3(4) . . ?
C11 N11 Pt2 117.3(5) . . ?
C6G N1G C2G 124.8(5) . . ?
N3G C2G N2G 119.5(6) . . ?
N3G C2G N1G 124.2(6) . . ?
N2G C2G N1G 116.2(6) . . ?
C2G N3G C4G 111.6(5) . . ?
N3G C4G N9G 124.8(6) . . ?
N3G C4G C5G 128.5(6) . . ?
N9G C4G C5G 106.7(6) . . ?
C4G C5G N7G 109.2(5) . . ?
C4G C5G C6G 119.8(6) . . ?
N7G C5G C6G 131.0(6) . . ?
O6G C6G N1G 120.0(6) . . ?
O6G C6G C5G 129.0(6) . . ?
N1G C6G C5G 111.0(6) . . ?
C8G N7G C5G 105.4(5) . . ?
C8G N7G Pt1 129.3(5) . . ?
C5G N7G Pt1 125.4(4) . . ?
N7G C8G N9G 111.3(5) . . ?
C8G N9G C4G 107.4(5) . . ?
C8G N9G C9G 125.2(6) . . ?
C4G N9G C9G 127.3(6) . . ?
C2A N1A C6A 120.2(5) . . ?
C2A N1A Pt2 116.5(4) . . ?
C6A N1A Pt2 123.1(4) . . ?
N3A C2A N1A 128.4(6) . . ?
C2A N3A C4A 110.3(6) . . ?
N3A C4A N9A 125.2(6) . . ?
N3A C4A C5A 127.9(6) . . ?
N9A C4A C5A 106.9(6) . . ?
C4A C5A C6A 118.2(6) . . ?
C4A C5A N7A 109.4(6) . . ?
C6A C5A N7A 132.3(6) . . ?
N6A C6A N1A 119.8(6) . . ?
N6A C6A C5A 125.4(6) . . ?
N1A C6A C5A 114.9(6) . . ?
C8A N7A C5A 103.7(5) . . ?
C8A N7A Pt1 126.4(4) . . ?
C5A N7A Pt1 129.9(4) . . ?
N7A C8A N9A 114.2(6) . . ?
C8A N9A C4A 105.8(5) . . ?
C8A N9A C9A 127.9(6) . . ?
C4A N9A C9A 126.2(5) . . ?
C2G' N1G' C6G' 125.2(6) . . ?
N3G' C2G' N2G' 119.6(7) . . ?
N3G' C2G' N1G' 125.2(6) . . ?
N2G' C2G' N1G' 115.1(7) . . ?
C2G' N3G' C4G' 110.2(6) . . ?
N3G' C4G' C5G' 129.7(7) . . ?
N3G' C4G' N9G' 123.9(7) . . ?
C5G' C4G' N9G' 106.4(6) . . ?
C4G' C5G' N7G' 109.1(6) . . ?
C4G' C5G' C6G' 119.8(6) . . ?
N7G' C5G' C6G' 131.1(6) . . ?
O6G' C6G' N1G' 121.0(6) . . ?
O6G' C6G' C5G' 129.1(6) . . ?
N1G' C6G' C5G' 109.8(6) . . ?
C8G' N7G' C5G' 105.7(5) . . ?
C8G' N7G' Pt2 128.7(5) . . ?
C5G' N7G' Pt2 125.6(5) . . ?
N7G' C8G' N9G' 111.9(6) . . ?
C8G' N9G' C4G' 106.9(6) . . ?
C8G' N9G' C9G' 126.8(6) . . ?
C4G' N9G' C9G' 126.2(6) . . ?
O4 Cl1 O2 110.7(3) . . ?
O4 Cl1 O1 108.3(3) . . ?
O2 Cl1 O1 108.7(3) . . ?
O4 Cl1 O3 109.2(3) . . ?
O2 Cl1 O3 109.8(3) . . ?
O1 Cl1 O3 110.0(3) . . ?
O5 Cl2 O6 109.8(5) . . ?
O5 Cl2 O8 110.8(4) . . ?
O6 Cl2 O8 109.4(3) . . ?
O5 Cl2 O7 107.0(4) . . ?
O6 Cl2 O7 108.5(4) . . ?
O8 Cl2 O7 111.2(4) . . ?
O10A Cl3 O12 121(2) . . ?
O10A Cl3 O12A 70(2) . . ?
O12 Cl3 O12A 52.5(15) . . ?
O10A Cl3 O10 46.0(18) . . ?
O12 Cl3 O10 152.4(18) . . ?
O12A Cl3 O10 104.6(13) . . ?
O10A Cl3 O11A 156.5(15) . . ?
O12 Cl3 O11A 73.6(15) . . ?
O12A Cl3 O11A 116.9(12) . . ?
O10 Cl3 O11A 112.1(14) . . ?
O10A Cl3 O9 96.1(15) . . ?
O12 Cl3 O9 98.3(13) . . ?
O12A Cl3 O9 116.5(10) . . ?
O10 Cl3 O9 106.8(9) . . ?
O11A Cl3 O9 99.8(7) . . ?
O10A Cl3 O11 105.8(14) . . ?
O12 Cl3 O11 106.5(15) . . ?
O12A Cl3 O11 112.4(12) . . ?
O10 Cl3 O11 65.0(11) . . ?
O11A Cl3 O11 50.8(8) . . ?
O9 Cl3 O11 130.8(9) . . ?
O10A O10 Cl3 58.0(15) . . ?
O10A O10 O11 110(3) . . ?
Cl3 O10 O11 58.3(10) . . ?
O10 O10A Cl3 76(3) . . ?
O10 O10A O12A 119(3) . . ?
Cl3 O10A O12A 60.0(13) . . ?
O11A O11 Cl3 63.6(12) . . ?
O11A O11 O10 116.2(18) . . ?
Cl3 O11 O10 56.7(8) . . ?
O11 O11A Cl3 65.7(10) . . ?
O11 O11A O12 99.9(18) . . ?
Cl3 O11A O12 50.2(10) . . ?
O12A O12 Cl3 67.5(17) . . ?
O12A O12 O11A 115(2) . . ?
Cl3 O12 O11A 56.2(12) . . ?
O12 O12A Cl3 60.0(15) . . ?
O12 O12A O10A 109(2) . . ?
Cl3 O12A O10A 50.1(13) . . ?
O16A Cl4 O14A 97.3(14) . . ?
O16A Cl4 O13 128.3(13) . . ?
O14A Cl4 O13 129.3(7) . . ?
O16A Cl4 O15A 56.6(12) . . ?
O14A Cl4 O15A 123.2(8) . . ?
O13 Cl4 O15A 102.2(6) . . ?
O16A Cl4 O14 130.7(16) . . ?
O14A Cl4 O14 46.9(7) . . ?
O13 Cl4 O14 83.4(7) . . ?
O15A Cl4 O14 164.1(9) . . ?
O16A Cl4 O15 104.5(13) . . ?
O14A Cl4 O15 72.0(7) . . ?
O13 Cl4 O15 109.8(5) . . ?
O15A Cl4 O15 68.9(6) . . ?
O14 Cl4 O15 95.2(8) . . ?
O16A Cl4 O16 45.8(12) . . ?
O14A Cl4 O16 95.8(7) . . ?
O13 Cl4 O16 101.4(6) . . ?
O15A Cl4 O16 95.7(7) . . ?
O14 Cl4 O16 97.8(8) . . ?
O15 Cl4 O16 147.4(6) . . ?
O14A O14 Cl4 56.7(11) . . ?
O14 O14A Cl4 76.3(13) . . ?
O14 O14A O15 104.2(14) . . ?
Cl4 O14A O15 59.9(7) . . ?
Cl4 O15 O14A 48.1(6) . . ?
Cl4 O15 O15A 53.6(6) . . ?
O14A O15 O15A 92.8(9) . . ?
O16A O15A Cl4 53.3(12) . . ?
O16A O15A O15 93.9(15) . . ?
Cl4 O15A O15 57.5(6) . . ?
O16A O16 Cl4 53.2(15) . . ?
O16 O16A Cl4 81.0(18) . . ?
O16 O16A O15A 134(3) . . ?
Cl4 O16A O15A 70.1(16) . . ?

loop_
_geom_bond_atom_site_label_1
_geom_bond_atom_site_label_2
_geom_bond_distance
_geom_bond_site_symmetry_2
_geom_bond_publ_flag
Pt1 N7G 1.999(4) . ?
Pt1 N7A 2.008(5) . ?
Pt1 N2 2.031(5) . ?
Pt1 N1 2.044(5) . ?
N1 C1 1.450(7) . ?
N2 C2 1.428(8) . ?
Pt2 N7G' 2.014(5) . ?
Pt2 N10 2.041(5) . ?
Pt2 N1A 2.046(5) . ?
Pt2 N11 2.054(5) . ?
N10 C10 1.424(7) . ?
N11 C11 1.449(8) . ?
N1G C6G 1.379(7) . ?
N1G C2G 1.379(7) . ?
C2G N3G 1.307(7) . ?
C2G N2G 1.357(7) . ?
N3G C4G 1.339(7) . ?
C4G N9G 1.365(7) . ?
C4G C5G 1.367(7) . ?
C5G N7G 1.387(7) . ?
C5G C6G 1.403(7) . ?
C6G O6G 1.245(6) . ?
N7G C8G 1.332(6) . ?
C8G N9G 1.351(7) . ?
N9G C9G 1.482(7) . ?
N1A C2A 1.361(7) . ?
N1A C6A 1.371(7) . ?
C2A N3A 1.308(7) . ?
N3A C4A 1.345(7) . ?
C4A N9A 1.373(7) . ?
C4A C5A 1.377(8) . ?
C5A C6A 1.401(8) . ?
C5A N7A 1.401(7) . ?
C6A N6A 1.303(7) . ?
N7A C8A 1.322(7) . ?
C8A N9A 1.348(7) . ?
N9A C9A 1.486(7) . ?
N1G' C2G' 1.372(8) . ?
N1G' C6G' 1.384(7) . ?
C2G' N3G' 1.299(8) . ?
C2G' N2G' 1.342(7) . ?
N3G' C4G' 1.338(7) . ?
C4G' C5G' 1.361(8) . ?
C4G' N9G' 1.382(7) . ?
C5G' N7G' 1.388(7) . ?
C5G' C6G' 1.407(8) . ?
C6G' O6G' 1.243(7) . ?
N7G' C8G' 1.316(7) . ?
C8G' N9G' 1.345(7) . ?
N9G' C9G' 1.456(7) . ?
Cl1 O4 1.412(4) . ?
Cl1 O2 1.420(5) . ?
Cl1 O1 1.427(5) . ?
Cl1 O3 1.433(4) . ?
Cl2 O5 1.395(6) . ?
Cl2 O6 1.396(6) . ?
Cl2 O8 1.399(5) . ?
Cl2 O7 1.417(5) . ?
Cl3 O10A 1.22(2) . ?
Cl3 O12 1.29(2) . ?
Cl3 O12A 1.379(14) . ?
Cl3 O10 1.397(16) . ?
Cl3 O11A 1.398(13) . ?
Cl3 O9 1.411(6) . ?
Cl3 O11 1.423(16) . ?
O10 O10A 1.04(4) . ?
O10 O11 1.52(3) . ?
O10A O12A 1.49(4) . ?
O11 O11A 1.21(2) . ?
O11A O12 1.61(3) . ?
O12 O12A 1.18(3) . ?
Cl4 O16A 1.27(2) . ?
Cl4 O14A 1.346(14) . ?
Cl4 O13 1.400(7) . ?
Cl4 O15A 1.494(14) . ?
Cl4 O14 1.564(18) . ?
Cl4 O15 1.565(12) . ?
Cl4 O16 1.571(12) . ?
O14 O14A 1.176(18) . ?
O14A O15 1.721(16) . ?
O15 O15A 1.731(16) . ?
O15A O16A 1.33(3) . ?
O16 O16A 1.14(3) . ?
